data_4518838
loop_
_publ_author_name
'Barman, Debasish'
'Gopikrishna, Peddaboodi'
'Iyer, Parameswar Krishnan'

_publ_section_title
;
 Stimuli-Responsive Trimorphs and Charge-Transfer Complexes of a Twisted
 Molecular Donor.
;
_journal_name_full 'Langmuir : the ACS journal of surfaces and colloids'
_journal_paper_doi 10.1021/acs.langmuir.1c01172
_journal_year 2021
_chemical_formula_sum 'C34 H22'
_chemical_formula_weight 430.52
_space_group_crystal_system orthorhombic
_space_group_IT_number 61
_space_group_name_Hall '-P 2ac 2ab'
_space_group_name_H-M_alt 'P b c a'
_atom_sites_solution_hydrogens geom
_audit_creation_method SHELXL-2016/6
_cell_angle_alpha 90
_cell_angle_beta 90
_cell_angle_gamma 90
_cell_formula_units_Z 8
_cell_length_a 10.7705(19)
_cell_length_b 17.623(3)
_cell_length_c 23.643(4)
_cell_measurement_reflns_used 3470
_cell_measurement_temperature 296(2)
_cell_measurement_theta_max 28.417
_cell_measurement_theta_min 2.311
_cell_volume 4487.6(13)
_computing_cell_refinement 'Bruker SMART'
_computing_data_collection 'Bruker SMART'
_computing_data_reduction 'Bruker SAINT'
_computing_molecular_graphics 'Bruker SHELXTL'
_computing_publication_material 'Bruker SHELXTL'
_computing_structure_refinement 'SHELXL-2014/7 (Sheldrick, 2014)'
_computing_structure_solution 'SHELXL-2014/7 (Sheldrick, 2014)'
_diffrn_ambient_temperature 296(2)
_diffrn_measured_fraction_theta_full 1.000
_diffrn_measured_fraction_theta_max 0.994
_diffrn_measurement_device_type 'CCD area detector'
_diffrn_measurement_method 'phi and omega scans'
_diffrn_radiation_type MoK\a
_diffrn_radiation_wavelength 0.71073
_diffrn_reflns_av_R_equivalents 0.0688
_diffrn_reflns_av_unetI/netI 0.0344
_diffrn_reflns_Laue_measured_fraction_full 1.000
_diffrn_reflns_Laue_measured_fraction_max 0.994
_diffrn_reflns_limit_h_max 14
_diffrn_reflns_limit_h_min -14
_diffrn_reflns_limit_k_max 23
_diffrn_reflns_limit_k_min -23
_diffrn_reflns_limit_l_max 30
_diffrn_reflns_limit_l_min -31
_diffrn_reflns_number 70396
_diffrn_reflns_point_group_measured_fraction_full 1.000
_diffrn_reflns_point_group_measured_fraction_max 0.994
_diffrn_reflns_theta_full 25.242
_diffrn_reflns_theta_max 28.417
_diffrn_reflns_theta_min 2.311
_exptl_absorpt_coefficient_mu 0.072
_exptl_crystal_colour red
_exptl_crystal_density_diffrn 1.274
_exptl_crystal_description 'hexagonal blocks'
_exptl_crystal_F_000 1808.0
_exptl_crystal_size_max 0.32
_exptl_crystal_size_mid 0.24
_exptl_crystal_size_min 0.16
_refine_diff_density_max 0.132
_refine_diff_density_min -0.189
_refine_diff_density_rms 0.037
_refine_ls_extinction_method none
_refine_ls_goodness_of_fit_ref 0.878
_refine_ls_hydrogen_treatment constr
_refine_ls_matrix_type full
_refine_ls_number_parameters 307
_refine_ls_number_reflns 5645
_refine_ls_number_restraints 0
_refine_ls_restrained_S_all 0.878
_refine_ls_R_factor_all 0.0917
_refine_ls_R_factor_gt 0.0499
_refine_ls_shift/su_max 0.000
_refine_ls_shift/su_mean 0.000
_refine_ls_structure_factor_coef Fsqd
_refine_ls_weighting_details 'w=1/[\s^2^(Fo^2^)+(0.1000P)^2^+0.6519P] where P=(Fo^2^+2Fc^2^)/3'
_refine_ls_weighting_scheme calc
_refine_ls_wR_factor_gt 0.1338
_refine_ls_wR_factor_ref 0.1612
_reflns_Friedel_coverage 0.000
_reflns_number_gt 3470
_reflns_number_total 5610
_reflns_threshold_expression 'I > 2\s(I)'
_cod_data_source_file la1c01172_si_010.cif
_cod_data_source_block TAH-Red
_cod_database_code 4518838
_shelx_shelxl_version_number 2016/6
_shelx_space_group_comment
;
The symmetry employed for this shelxl refinement is uniquely defined
by the following loop, which should always be used as a source of
symmetry information in preference to the above space-group names.
They are only intended as comments.
;

loop_
_space_group_symop_operation_xyz
'x, y, z'
'-x+1/2, -y, z+1/2'
'-x, y+1/2, -z+1/2'
'x+1/2, -y+1/2, -z'
'-x, -y, -z'
'x-1/2, y, -z-1/2'
'x, -y-1/2, z-1/2'
'-x-1/2, y-1/2, z'

loop_
_atom_site_label
_atom_site_type_symbol
_atom_site_fract_x
_atom_site_fract_y
_atom_site_fract_z
_atom_site_U_iso_or_equiv
_atom_site_adp_type
_atom_site_occupancy
_atom_site_site_symmetry_order
_atom_site_calc_flag
_atom_site_refinement_flags_posn
_atom_site_refinement_flags_adp
_atom_site_refinement_flags_occupancy
_atom_site_disorder_assembly
_atom_site_disorder_group
C001 C 0.52709(13) 0.31174(8) 0.64270(7) 0.0429(4) Uani 1 1 d . . . . .
C002 C 0.65183(13) 0.56515(8) 0.53667(7) 0.0435(4) Uani 1 1 d . . . . .
C003 C 0.53831(14) 0.23332(8) 0.66544(7) 0.0458(4) Uani 1 1 d . . . . .
C004 C 0.64561(13) 0.42906(8) 0.52460(7) 0.0450(4) Uani 1 1 d . . . . .
H004 H 0.653896 0.387190 0.500964 0.054 Uiso 1 1 calc R U . . .
C005 C 0.41970(14) 0.34549(8) 0.67284(6) 0.0433(4) Uani 1 1 d . . . . .
C006 C 0.73418(14) 0.67295(7) 0.47454(7) 0.0437(4) Uani 1 1 d . . . . .
C007 C 0.66211(14) 0.50100(8) 0.50255(7) 0.0456(4) Uani 1 1 d . . . . .
H007 H 0.680365 0.506664 0.464336 0.055 Uiso 1 1 calc R U . . .
C008 C 0.84577(14) 0.64405(8) 0.44419(7) 0.0452(4) Uani 1 1 d . . . . .
C009 C 0.61686(13) 0.41787(8) 0.58142(7) 0.0438(4) Uani 1 1 d . . . . .
C00A C 0.71458(14) 0.75054(8) 0.45190(7) 0.0462(4) Uani 1 1 d . . . . .
C00B C 0.37505(15) 0.29191(9) 0.71226(7) 0.0484(4) Uani 1 1 d . . . . .
C00C C 0.80325(15) 0.76602(8) 0.41016(7) 0.0501(4) Uani 1 1 d . . . . .
C00D C 0.60426(14) 0.34012(8) 0.60305(7) 0.0475(4) Uani 1 1 d . . . . .
H00D H 0.657921 0.304926 0.586877 0.057 Uiso 1 1 calc R U . . .
C00E C 0.45076(15) 0.22299(8) 0.70823(7) 0.0486(4) Uani 1 1 d . . . . .
C00F C 0.66001(14) 0.64252(8) 0.51422(7) 0.0479(4) Uani 1 1 d . . . . .
H00F H 0.604098 0.676500 0.530251 0.058 Uiso 1 1 calc R U . . .
C00G C 0.62258(15) 0.55390(8) 0.59355(7) 0.0510(4) Uani 1 1 d . . . . .
H00G H 0.612875 0.595844 0.617009 0.061 Uiso 1 1 calc R U . . .
C00H C 0.88649(15) 0.70031(8) 0.40589(7) 0.0496(4) Uani 1 1 d . . . . .
C00I C 0.60768(15) 0.48215(8) 0.61590(7) 0.0506(4) Uani 1 1 d . . . . .
H00I H 0.591366 0.476451 0.654294 0.061 Uiso 1 1 calc R U . . .
C00J C 0.35601(16) 0.41356(9) 0.66651(7) 0.0529(4) Uani 1 1 d . . . . .
H00J H 0.382528 0.449338 0.640244 0.063 Uiso 1 1 calc R U . . .
C00K C 0.91406(15) 0.57753(8) 0.44928(8) 0.0524(4) Uani 1 1 d . . . . .
H00K H 0.889891 0.540271 0.474867 0.063 Uiso 1 1 calc R U . . .
C00L C 0.62194(17) 0.80295(8) 0.46415(8) 0.0561(4) Uani 1 1 d . . . . .
H00L H 0.562581 0.792777 0.491694 0.067 Uiso 1 1 calc R U . . .
C00M C 0.62016(16) 0.17520(9) 0.65198(8) 0.0562(4) Uani 1 1 d . . . . .
H00M H 0.678473 0.181435 0.623342 0.067 Uiso 1 1 calc R U . . .
C00N C 0.80046(19) 0.83418(9) 0.38049(8) 0.0625(5) Uani 1 1 d . . . . .
H00N H 0.859020 0.844851 0.352698 0.075 Uiso 1 1 calc R U . . .
C00O C 0.27164(17) 0.30673(11) 0.74496(8) 0.0633(5) Uani 1 1 d . . . . .
H00O H 0.243305 0.271178 0.771009 0.076 Uiso 1 1 calc R U . . .
C00P C 0.62006(18) 0.87037(9) 0.43454(8) 0.0636(5) Uani 1 1 d . . . . .
H00P H 0.558753 0.906048 0.442274 0.076 Uiso 1 1 calc R U . . .
C00Q C 0.25250(18) 0.42754(10) 0.69980(8) 0.0634(5) Uani 1 1 d . . . . .
H00Q H 0.210350 0.473295 0.695910 0.076 Uiso 1 1 calc R U . . .
C00R C 0.44435(18) 0.15514(10) 0.73815(8) 0.0635(5) Uani 1 1 d . . . . .
H00R H 0.385828 0.148390 0.766631 0.076 Uiso 1 1 calc R U . . .
C00S C 0.99038(17) 0.68889(10) 0.37241(8) 0.0633(5) Uani 1 1 d . . . . .
H00S H 1.015761 0.725905 0.346874 0.076 Uiso 1 1 calc R U . . .
C00T C 0.7077(2) 0.88558(9) 0.39367(8) 0.0675(6) Uani 1 1 d . . . . .
H00T H 0.704496 0.931572 0.374442 0.081 Uiso 1 1 calc R U . . .
C00U C 0.52698(19) 0.09805(10) 0.72456(9) 0.0706(6) Uani 1 1 d . . . . .
H00U H 0.524424 0.052466 0.744342 0.085 Uiso 1 1 calc R U . . .
C00V C 0.61347(18) 0.10776(10) 0.68193(9) 0.0660(5) Uani 1 1 d . . . . .
H00V H 0.667890 0.068476 0.673251 0.079 Uiso 1 1 calc R U . . .
C00W C 1.01879(16) 0.56710(10) 0.41583(9) 0.0637(5) Uani 1 1 d . . . . .
H00W H 1.064710 0.522655 0.419311 0.076 Uiso 1 1 calc R U . . .
C00X C 1.05573(18) 0.62184(11) 0.37745(9) 0.0698(5) Uani 1 1 d . . . . .
H00X H 1.125084 0.613423 0.354874 0.084 Uiso 1 1 calc R U . . .
C00Y C 0.21106(18) 0.37509(11) 0.73839(8) 0.0680(5) Uani 1 1 d . . . . .
H00Y H 0.141491 0.385784 0.760282 0.082 Uiso 1 1 calc R U . . .

loop_
_atom_site_aniso_label
_atom_site_aniso_U_11
_atom_site_aniso_U_22
_atom_site_aniso_U_33
_atom_site_aniso_U_23
_atom_site_aniso_U_13
_atom_site_aniso_U_12
C001 0.0459(8) 0.0415(7) 0.0413(9) 0.0028(6) -0.0051(7) -0.0076(6)
C002 0.0411(8) 0.0391(7) 0.0504(10) 0.0011(6) 0.0046(7) -0.0037(6)
C003 0.0491(8) 0.0416(8) 0.0465(9) 0.0035(6) -0.0065(7) -0.0101(6)
C004 0.0453(8) 0.0371(7) 0.0525(10) -0.0022(6) 0.0087(7) -0.0025(6)
C005 0.0453(8) 0.0461(8) 0.0385(9) 0.0025(6) -0.0027(6) -0.0091(6)
C006 0.0490(8) 0.0335(7) 0.0486(9) 0.0008(6) -0.0049(7) -0.0039(6)
C007 0.0482(8) 0.0441(8) 0.0446(10) 0.0033(6) 0.0080(7) -0.0042(6)
C008 0.0470(8) 0.0385(7) 0.0499(10) 0.0014(6) -0.0026(7) -0.0078(6)
C009 0.0407(8) 0.0427(7) 0.0478(10) 0.0035(6) 0.0043(7) -0.0049(6)
C00A 0.0556(9) 0.0344(7) 0.0487(10) -0.0003(6) -0.0098(7) -0.0068(6)
C00B 0.0514(9) 0.0523(9) 0.0414(9) 0.0049(7) -0.0013(7) -0.0097(7)
C00C 0.0610(10) 0.0399(7) 0.0495(10) 0.0035(7) -0.0101(8) -0.0108(7)
C00D 0.0499(9) 0.0412(8) 0.0514(10) 0.0021(7) 0.0031(7) -0.0045(6)
C00E 0.0538(9) 0.0462(8) 0.0458(10) 0.0064(7) -0.0066(7) -0.0107(7)
C00F 0.0498(9) 0.0381(7) 0.0559(10) -0.0002(7) 0.0032(8) -0.0004(6)
C00G 0.0579(10) 0.0433(8) 0.0518(10) -0.0045(7) 0.0067(8) -0.0081(7)
C00H 0.0554(9) 0.0447(8) 0.0487(10) 0.0020(7) -0.0036(8) -0.0115(7)
C00I 0.0605(10) 0.0502(8) 0.0411(9) 0.0011(7) 0.0066(8) -0.0114(7)
C00J 0.0565(10) 0.0519(9) 0.0501(10) 0.0085(7) 0.0011(8) -0.0021(7)
C00K 0.0491(9) 0.0428(8) 0.0652(12) 0.0063(7) 0.0017(8) -0.0032(6)
C00L 0.0648(10) 0.0383(8) 0.0651(12) -0.0027(7) -0.0090(8) -0.0007(7)
C00M 0.0580(10) 0.0475(9) 0.0632(12) 0.0013(8) -0.0027(8) -0.0037(7)
C00N 0.0840(13) 0.0481(9) 0.0555(11) 0.0093(8) -0.0127(10) -0.0184(9)
C00O 0.0662(11) 0.0694(11) 0.0542(11) 0.0136(9) 0.0113(9) -0.0070(9)
C00P 0.0797(13) 0.0373(8) 0.0739(14) -0.0015(8) -0.0224(11) 0.0025(8)
C00Q 0.0627(11) 0.0635(11) 0.0641(12) 0.0057(9) 0.0069(9) 0.0084(8)
C00R 0.0740(12) 0.0576(10) 0.0589(12) 0.0172(8) -0.0007(10) -0.0125(9)
C00S 0.0646(11) 0.0639(11) 0.0614(12) 0.0094(9) 0.0088(9) -0.0142(9)
C00T 0.0988(15) 0.0367(8) 0.0669(13) 0.0085(8) -0.0310(12) -0.0057(9)
C00U 0.0850(14) 0.0498(10) 0.0771(14) 0.0216(9) -0.0089(11) -0.0067(9)
C00V 0.0695(12) 0.0475(9) 0.0811(14) 0.0068(9) -0.0099(11) 0.0001(8)
C00W 0.0534(10) 0.0571(10) 0.0807(14) 0.0026(9) 0.0054(10) 0.0026(8)
C00X 0.0566(11) 0.0751(12) 0.0776(14) 0.0014(10) 0.0152(10) -0.0043(9)
C00Y 0.0641(11) 0.0779(13) 0.0620(13) 0.0058(10) 0.0175(9) 0.0017(9)

loop_
_atom_type_symbol
_atom_type_description
_atom_type_scat_dispersion_real
_atom_type_scat_dispersion_imag
_atom_type_scat_source
C C 0.0033 0.0016 'International Tables Vol C Tables 4.2.6.8 and 6.1.1.4'
H H 0.0000 0.0000 'International Tables Vol C Tables 4.2.6.8 and 6.1.1.4'

loop_
_geom_angle_atom_site_label_1
_geom_angle_atom_site_label_2
_geom_angle_atom_site_label_3
_geom_angle
_geom_angle_site_symmetry_1
_geom_angle_site_symmetry_3
_geom_angle_publ_flag
C00D C001 C005 131.75(14) . . ?
C00D C001 C003 123.05(14) . . ?
C005 C001 C003 105.20(12) . . ?
C007 C002 C00G 117.42(13) . . ?
C007 C002 C00F 122.72(14) . . ?
C00G C002 C00F 119.65(14) . . ?
C00M C003 C00E 119.95(14) . . ?
C00M C003 C001 130.84(15) . . ?
C00E C003 C001 109.17(14) . . ?
C007 C004 C009 121.49(14) . . ?
C007 C004 H004 119.3 . . ?
C009 C004 H004 119.3 . . ?
C00J C005 C00B 118.72(15) . . ?
C00J C005 C001 132.78(14) . . ?
C00B C005 C001 108.35(13) . . ?
C00F C006 C00A 122.35(14) . . ?
C00F C006 C008 132.81(13) . . ?
C00A C006 C008 104.84(13) . . ?
C004 C007 C002 121.04(15) . . ?
C004 C007 H007 119.5 . . ?
C002 C007 H007 119.5 . . ?
C00K C008 C00H 118.91(15) . . ?
C00K C008 C006 132.38(14) . . ?
C00H C008 C006 108.63(13) . . ?
C004 C009 C00I 117.59(13) . . ?
C004 C009 C00D 119.25(13) . . ?
C00I C009 C00D 123.08(15) . . ?
C00L C00A C00C 120.46(14) . . ?
C00L C00A C006 129.74(16) . . ?
C00C C00A C006 109.69(14) . . ?
C00O C00B C005 121.20(16) . . ?
C00O C00B C00E 129.93(15) . . ?
C005 C00B C00E 108.78(14) . . ?
C00N C00C C00A 120.59(16) . . ?
C00N C00C C00H 131.27(17) . . ?
C00A C00C C00H 108.14(13) . . ?
C001 C00D C009 130.14(14) . . ?
C001 C00D H00D 114.9 . . ?
C009 C00D H00D 114.9 . . ?
C00R C00E C003 120.97(16) . . ?
C00R C00E C00B 130.65(16) . . ?
C003 C00E C00B 108.37(13) . . ?
C006 C00F C002 131.28(14) . . ?
C006 C00F H00F 114.4 . . ?
C002 C00F H00F 114.4 . . ?
C00I C00G C002 121.71(14) . . ?
C00I C00G H00G 119.1 . . ?
C002 C00G H00G 119.1 . . ?
C00S C00H C008 121.01(15) . . ?
C00S C00H C00C 130.33(15) . . ?
C008 C00H C00C 108.66(14) . . ?
C00G C00I C009 120.71(15) . . ?
C00G C00I H00I 119.6 . . ?
C009 C00I H00I 119.6 . . ?
C00Q C00J C005 119.27(15) . . ?
C00Q C00J H00J 120.4 . . ?
C005 C00J H00J 120.4 . . ?
C008 C00K C00W 119.48(16) . . ?
C008 C00K H00K 120.3 . . ?
C00W C00K H00K 120.3 . . ?
C00P C00L C00A 118.50(18) . . ?
C00P C00L H00L 120.8 . . ?
C00A C00L H00L 120.8 . . ?
C00V C00M C003 118.86(17) . . ?
C00V C00M H00M 120.6 . . ?
C003 C00M H00M 120.6 . . ?
C00T C00N C00C 117.84(18) . . ?
C00T C00N H00N 121.1 . . ?
C00C C00N H00N 121.1 . . ?
C00Y C00O C00B 118.94(16) . . ?
C00Y C00O H00O 120.5 . . ?
C00B C00O H00O 120.5 . . ?
C00T C00P C00L 120.92(17) . . ?
C00T C00P H00P 119.5 . . ?
C00L C00P H00P 119.5 . . ?
C00Y C00Q C00J 121.26(17) . . ?
C00Y C00Q H00Q 119.4 . . ?
C00J C00Q H00Q 119.4 . . ?
C00U C00R C00E 118.41(18) . . ?
C00U C00R H00R 120.8 . . ?
C00E C00R H00R 120.8 . . ?
C00X C00S C00H 119.13(17) . . ?
C00X C00S H00S 120.4 . . ?
C00H C00S H00S 120.4 . . ?
C00P C00T C00N 121.69(16) . . ?
C00P C00T H00T 119.2 . . ?
C00N C00T H00T 119.2 . . ?
C00R C00U C00V 120.89(17) . . ?
C00R C00U H00U 119.6 . . ?
C00V C00U H00U 119.6 . . ?
C00U C00V C00M 120.91(18) . . ?
C00U C00V H00V 119.5 . . ?
C00M C00V H00V 119.5 . . ?
C00X C00W C00K 120.97(17) . . ?
C00X C00W H00W 119.5 . . ?
C00K C00W H00W 119.5 . . ?
C00S C00X C00W 120.46(18) . . ?
C00S C00X H00X 119.8 . . ?
C00W C00X H00X 119.8 . . ?
C00Q C00Y C00O 120.60(17) . . ?
C00Q C00Y H00Y 119.7 . . ?
C00O C00Y H00Y 119.7 . . ?

loop_
_geom_bond_atom_site_label_1
_geom_bond_atom_site_label_2
_geom_bond_distance
_geom_bond_site_symmetry_2
_geom_bond_publ_flag
C001 C00D 1.349(2) . ?
C001 C005 1.483(2) . ?
C001 C003 1.488(2) . ?
C002 C007 1.393(2) . ?
C002 C00G 1.396(2) . ?
C002 C00F 1.4657(19) . ?
C003 C00M 1.388(2) . ?
C003 C00E 1.395(2) . ?
C004 C007 1.3823(19) . ?
C004 C009 1.393(2) . ?
C004 H004 0.9300 . ?
C005 C00J 1.390(2) . ?
C005 C00B 1.411(2) . ?
C006 C00F 1.344(2) . ?
C006 C00A 1.4835(19) . ?
C006 C008 1.489(2) . ?
C007 H007 0.9300 . ?
C008 C00K 1.389(2) . ?
C008 C00H 1.412(2) . ?
C009 C00I 1.399(2) . ?
C009 C00D 1.4689(19) . ?
C00A C00L 1.390(2) . ?
C00A C00C 1.400(2) . ?
C00B C00O 1.381(2) . ?
C00B C00E 1.466(2) . ?
C00C C00N 1.391(2) . ?
C00C C00H 1.468(2) . ?
C00D H00D 0.9300 . ?
C00E C00R 1.391(2) . ?
C00F H00F 0.9300 . ?
C00G C00I 1.380(2) . ?
C00G H00G 0.9300 . ?
C00H C00S 1.385(2) . ?
C00I H00I 0.9300 . ?
C00J C00Q 1.387(2) . ?
C00J H00J 0.9300 . ?
C00K C00W 1.390(2) . ?
C00K H00K 0.9300 . ?
C00L C00P 1.379(2) . ?
C00L H00L 0.9300 . ?
C00M C00V 1.385(2) . ?
C00M H00M 0.9300 . ?
C00N C00T 1.384(3) . ?
C00N H00N 0.9300 . ?
C00O C00Y 1.379(2) . ?
C00O H00O 0.9300 . ?
C00P C00T 1.377(3) . ?
C00P H00P 0.9300 . ?
C00Q C00Y 1.373(2) . ?
C00Q H00Q 0.9300 . ?
C00R C00U 1.381(3) . ?
C00R H00R 0.9300 . ?
C00S C00X 1.381(3) . ?
C00S H00S 0.9300 . ?
C00T H00T 0.9300 . ?
C00U C00V 1.383(3) . ?
C00U H00U 0.9300 . ?
C00V H00V 0.9300 . ?
C00W C00X 1.383(3) . ?
C00W H00W 0.9300 . ?
C00X H00X 0.9300 . ?
C00Y H00Y 0.9300 . ?
